data_7202598
loop_
_publ_author_name
'Smith, Martin B.'
'Dale, Sophie H.'
'Coles, Simon J.'
'Gelbrich, Thomas'
'Hursthouse, Michael B.'
'Light, Mark E.'
'Horton, Peter N.'

_publ_section_title
;
 Hydrogen bonded supramolecular assemblies based on neutral
 square-planar palladium(ii) complexes
;
_journal_issue 2
_journal_name_full CrystEngComm
_journal_page_first 165
_journal_paper_doi 10.1039/b616337h
_journal_volume 9
_journal_year 2007
_chemical_formula_moiety 'C34 H33 Cl2 N O4 P2 Pd'
_chemical_formula_sum 'C34 H33 Cl2 N O4 P2 Pd'
_chemical_formula_weight 758.85
_space_group_IT_number 2
_symmetry_cell_setting triclinic
_symmetry_space_group_name_Hall '-P 1'
_symmetry_space_group_name_H-M 'P -1'
_atom_sites_solution_hydrogens geom
_atom_sites_solution_primary direct
_atom_sites_solution_secondary difmap
_audit_creation_method SHELXL-97
_cell_angle_alpha 107.154(1)
_cell_angle_beta 98.373(1)
_cell_angle_gamma 108.360(1)
_cell_formula_units_Z 2
_cell_length_a 10.8750(1)
_cell_length_b 11.4418(1)
_cell_length_c 14.8044(2)
_cell_measurement_reflns_used 6947
_cell_measurement_temperature 120(2)
_cell_measurement_theta_max 27.485
_cell_measurement_theta_min 2.910
_cell_volume 1611.74(4)
_computing_cell_refinement 'DENZO & COLLECT'
_computing_data_collection 'DENZO (Otwinowski & Minor, 1997) & COLLECT (Hooft, 1998)'
_computing_data_reduction 'DENZO & COLLECT'
_computing_molecular_graphics 'Bruker SHELXTL and local programs'
_computing_publication_material Diamond
_computing_structure_refinement 'SHELXL-97 (Sheldrick, 1997)'
_computing_structure_solution 'SHELXS-97 (Sheldrick, 1997)'
_diffrn_ambient_temperature 120(2)
_diffrn_detector_area_resol_mean 9.091
_diffrn_measured_fraction_theta_full 0.995
_diffrn_measured_fraction_theta_max 0.995
_diffrn_measurement_device_type 'Nonius KappaCCD'
_diffrn_measurement_method '\f & \w scans'
_diffrn_radiation_monochromator graphite
_diffrn_radiation_source 'Nonius FR591 rotating anode'
_diffrn_radiation_type MoK\a
_diffrn_radiation_wavelength 0.71073
_diffrn_reflns_av_R_equivalents 0.0412
_diffrn_reflns_av_sigmaI/netI 0.0446
_diffrn_reflns_limit_h_max 14
_diffrn_reflns_limit_h_min -14
_diffrn_reflns_limit_k_max 14
_diffrn_reflns_limit_k_min -14
_diffrn_reflns_limit_l_max 17
_diffrn_reflns_limit_l_min -19
_diffrn_reflns_number 28221
_diffrn_reflns_theta_full 27.50
_diffrn_reflns_theta_max 27.50
_diffrn_reflns_theta_min 3.13
_diffrn_standards_number 0
_exptl_absorpt_coefficient_mu 0.881
_exptl_absorpt_correction_T_max 0.9656
_exptl_absorpt_correction_T_min 0.8164
_exptl_absorpt_correction_type multi-scan
_exptl_absorpt_process_details 'SORTAV Blessing (1997)'
_exptl_crystal_colour Colourless
_exptl_crystal_density_diffrn 1.564
_exptl_crystal_density_method 'not measured'
_exptl_crystal_description Plate
_exptl_crystal_F_000 772
_exptl_crystal_size_max 0.24
_exptl_crystal_size_mid 0.12
_exptl_crystal_size_min 0.04
_refine_diff_density_max 0.472
_refine_diff_density_min -0.995
_refine_diff_density_rms 0.116
_refine_ls_extinction_method none
_refine_ls_goodness_of_fit_ref 1.022
_refine_ls_hydrogen_treatment constr
_refine_ls_matrix_type full
_refine_ls_number_parameters 401
_refine_ls_number_reflns 7359
_refine_ls_number_restraints 0
_refine_ls_restrained_S_all 1.022
_refine_ls_R_factor_all 0.0349
_refine_ls_R_factor_gt 0.0288
_refine_ls_shift/su_max 0.004
_refine_ls_shift/su_mean 0.000
_refine_ls_structure_factor_coef Fsqd
_refine_ls_weighting_details 'calc w=1/[\s^2^(Fo^2^)+(0.0208P)^2^+1.6227P] where P=(Fo^2^+2Fc^2^)/3'
_refine_ls_weighting_scheme calc
_refine_ls_wR_factor_gt 0.0671
_refine_ls_wR_factor_ref 0.0705
_reflns_number_gt 6605
_reflns_number_total 7359
_reflns_threshold_expression I>2\s(I)
_cod_data_source_file b616337h.txt
_cod_data_source_block 2a.MeOH
_cod_depositor_comments
;
The following automatic conversions were performed:
'_symmetry_cell_setting' value 'Triclinic' changed to 'triclinic'
according to '/home/saulius/struct/CIF-dictionaries/cif_core.dic'
dictionary named 'cif_core.dic' version 2.4.1 from 2010-06-29.

Automatic conversion script
Id: cif_fix_enum 1527 2010-12-29 10:47:43Z saulius 
;
_cod_original_cell_volume 1611.75(4)
_cod_original_sg_symbol_H-M P-1
_cod_database_code 7202598

loop_
_symmetry_equiv_pos_as_xyz
'x, y, z'
'-x, -y, -z'

loop_
_atom_site_label
_atom_site_type_symbol
_atom_site_fract_x
_atom_site_fract_y
_atom_site_fract_z
_atom_site_U_iso_or_equiv
_atom_site_adp_type
_atom_site_occupancy
_atom_site_symmetry_multiplicity
_atom_site_calc_flag
_atom_site_refinement_flags
_atom_site_disorder_assembly
_atom_site_disorder_group
C1 C 0.7317(2) 0.9860(2) 0.65854(14) 0.0142(4) Uani 1 1 d . . .
C2 C 0.6046(2) 0.8856(2) 0.62690(17) 0.0215(5) Uani 1 1 d . . .
H2 H 0.5685 0.8486 0.6714 0.026 Uiso 1 1 calc R . .
C3 C 0.5307(2) 0.8396(2) 0.52977(18) 0.0298(6) Uani 1 1 d . . .
H3 H 0.4442 0.7710 0.5082 0.036 Uiso 1 1 calc R . .
C4 C 0.5818(3) 0.8927(3) 0.46480(17) 0.0297(6) Uani 1 1 d . . .
H4 H 0.5316 0.8593 0.3983 0.036 Uiso 1 1 calc R . .
C5 C 0.7061(2) 0.9944(3) 0.49603(16) 0.0262(5) Uani 1 1 d . . .
H5 H 0.7403 1.0324 0.4514 0.031 Uiso 1 1 calc R . .
C6 C 0.7814(2) 1.0415(2) 0.59261(16) 0.0193(4) Uani 1 1 d . . .
H6 H 0.8669 1.1116 0.6138 0.023 Uiso 1 1 calc R . .
C7 C 0.80282(19) 1.17771(19) 0.85844(14) 0.0127(4) Uani 1 1 d . . .
C8 C 0.6782(2) 1.1870(2) 0.83264(16) 0.0183(4) Uani 1 1 d . . .
H8 H 0.6134 1.1245 0.7738 0.022 Uiso 1 1 calc R . .
C9 C 0.6496(2) 1.2878(2) 0.89327(18) 0.0254(5) Uani 1 1 d . . .
H9 H 0.5651 1.2943 0.8758 0.030 Uiso 1 1 calc R . .
C10 C 0.7438(2) 1.3789(2) 0.97913(18) 0.0245(5) Uani 1 1 d . . .
H10 H 0.7243 1.4484 1.0198 0.029 Uiso 1 1 calc R . .
C11 C 0.8671(2) 1.3688(2) 1.00591(16) 0.0215(5) Uani 1 1 d . . .
H11 H 0.9310 1.4305 1.0654 0.026 Uiso 1 1 calc R . .
C12 C 0.8968(2) 1.2685(2) 0.94564(15) 0.0168(4) Uani 1 1 d . . .
H12 H 0.9811 1.2618 0.9638 0.020 Uiso 1 1 calc R . .
C13 C 0.96769(19) 0.77785(19) 0.61931(14) 0.0124(4) Uani 1 1 d . . .
C14 C 0.9310(2) 0.6402(2) 0.58697(15) 0.0160(4) Uani 1 1 d . . .
H14 H 0.9410 0.5986 0.6329 0.019 Uiso 1 1 calc R . .
C15 C 0.8798(2) 0.5653(2) 0.48744(16) 0.0190(4) Uani 1 1 d . . .
H15 H 0.8548 0.4721 0.4653 0.023 Uiso 1 1 calc R . .
C16 C 0.8651(2) 0.6258(2) 0.42019(16) 0.0197(4) Uani 1 1 d . . .
H16 H 0.8308 0.5739 0.3522 0.024 Uiso 1 1 calc R . .
C17 C 0.9000(2) 0.7608(2) 0.45159(15) 0.0195(4) Uani 1 1 d . . .
H17 H 0.8885 0.8016 0.4053 0.023 Uiso 1 1 calc R . .
C18 C 0.9521(2) 0.8373(2) 0.55096(15) 0.0161(4) Uani 1 1 d . . .
H18 H 0.9770 0.9304 0.5723 0.019 Uiso 1 1 calc R . .
C19 C 1.17980(19) 0.85286(19) 0.79614(15) 0.0128(4) Uani 1 1 d . . .
C20 C 1.2352(2) 0.7749(2) 0.73757(17) 0.0203(5) Uani 1 1 d . . .
H20 H 1.1994 0.7381 0.6684 0.024 Uiso 1 1 calc R . .
C21 C 1.3431(2) 0.7511(2) 0.78059(19) 0.0254(5) Uani 1 1 d . . .
H21 H 1.3802 0.6972 0.7408 0.031 Uiso 1 1 calc R . .
C22 C 1.3963(2) 0.8058(2) 0.88131(18) 0.0251(5) Uani 1 1 d . . .
H22 H 1.4691 0.7887 0.9106 0.030 Uiso 1 1 calc R . .
C23 C 1.3432(2) 0.8856(2) 0.93914(17) 0.0216(5) Uani 1 1 d . . .
H23 H 1.3802 0.9235 1.0081 0.026 Uiso 1 1 calc R . .
C24 C 1.2366(2) 0.9104(2) 0.89712(15) 0.0165(4) Uani 1 1 d . . .
H24 H 1.2019 0.9668 0.9372 0.020 Uiso 1 1 calc R . .
C25 C 0.67055(19) 0.67254(19) 0.77402(15) 0.0128(4) Uani 1 1 d . . .
C26 C 0.5980(2) 0.5883(2) 0.67715(15) 0.0147(4) Uani 1 1 d . . .
C27 C 0.4868(2) 0.4738(2) 0.65757(16) 0.0183(4) Uani 1 1 d . . .
H27 H 0.4385 0.4182 0.5918 0.022 Uiso 1 1 calc R . .
C28 C 0.4471(2) 0.4417(2) 0.73467(16) 0.0185(4) Uani 1 1 d . . .
H28 H 0.3713 0.3637 0.7217 0.022 Uiso 1 1 calc R . .
C29 C 0.5170(2) 0.5223(2) 0.83060(16) 0.0180(4) Uani 1 1 d . . .
H29 H 0.4884 0.4992 0.8828 0.022 Uiso 1 1 calc R . .
C30 C 0.62965(19) 0.63803(19) 0.85172(15) 0.0135(4) Uani 1 1 d . . .
C31 C 0.7022(2) 0.7194(2) 0.95678(15) 0.0153(4) Uani 1 1 d . . .
C32 C 0.77120(19) 0.91605(19) 0.83275(14) 0.0120(4) Uani 1 1 d . . .
H32A H 0.8206 0.9487 0.9026 0.014 Uiso 1 1 calc R . .
H32B H 0.6758 0.9017 0.8299 0.014 Uiso 1 1 calc R . .
C33 C 0.91475(19) 0.78772(19) 0.80778(14) 0.0118(4) Uani 1 1 d . . .
H33A H 0.9082 0.6949 0.7875 0.014 Uiso 1 1 calc R . .
H33B H 0.9518 0.8291 0.8798 0.014 Uiso 1 1 calc R . .
N1 N 0.78014(16) 0.78958(16) 0.78170(12) 0.0109(3) Uani 1 1 d . . .
O1 O 0.63478(15) 0.61585(15) 0.59953(10) 0.0210(3) Uani 1 1 d . . .
H1 H 0.7038 0.6856 0.6199 0.031 Uiso 1 1 calc R . .
O2 O 0.81362(14) 0.80487(14) 0.98620(10) 0.0166(3) Uani 1 1 d . . .
O3 O 0.62897(16) 0.68778(18) 1.01725(12) 0.0314(4) Uani 1 1 d . . .
H3A H 0.6740 0.7328 1.0756 0.047 Uiso 1 1 calc R . .
P1 P 0.83927(5) 1.04354(5) 0.78153(4) 0.01011(10) Uani 1 1 d . . .
P2 P 1.02971(5) 0.87640(5) 0.74882(4) 0.00985(10) Uani 1 1 d . . .
Cl1 Cl 1.09027(5) 1.30984(5) 0.79785(4) 0.01580(11) Uani 1 1 d . . .
Cl2 Cl 1.27548(5) 1.12727(5) 0.76031(4) 0.01589(11) Uani 1 1 d . . .
Pd1 Pd 1.054906(14) 1.088060(13) 0.777075(10) 0.00946(5) Uani 1 1 d . . .
C41 C 0.7936(3) 1.3786(3) 0.6756(3) 0.0606(10) Uani 1 1 d . . .
H41A H 0.7467 1.3301 0.7130 0.091 Uiso 1 1 calc R . .
H41B H 0.8074 1.3169 0.6200 0.091 Uiso 1 1 calc R . .
H41C H 0.7394 1.4226 0.6514 0.091 Uiso 1 1 calc R . .
O41 O 0.9175(2) 1.47301(18) 0.73590(14) 0.0388(5) Uani 1 1 d . . .
H41 H 0.9646 1.4352 0.7557 0.058 Uiso 1 1 calc R . .

loop_
_atom_site_aniso_label
_atom_site_aniso_U_11
_atom_site_aniso_U_22
_atom_site_aniso_U_33
_atom_site_aniso_U_23
_atom_site_aniso_U_13
_atom_site_aniso_U_12
C1 0.0164(10) 0.0131(10) 0.0121(9) 0.0017(8) 0.0008(8) 0.0084(8)
C2 0.0178(11) 0.0190(11) 0.0228(11) 0.0055(9) -0.0010(9) 0.0054(9)
C3 0.0246(12) 0.0216(12) 0.0297(13) 0.0014(10) -0.0099(10) 0.0063(10)
C4 0.0352(14) 0.0334(14) 0.0160(11) 0.0012(10) -0.0061(10) 0.0201(11)
C5 0.0347(13) 0.0369(14) 0.0157(11) 0.0110(10) 0.0066(10) 0.0232(11)
C6 0.0197(11) 0.0252(12) 0.0160(10) 0.0078(9) 0.0047(8) 0.0119(9)
C7 0.0146(9) 0.0108(9) 0.0141(9) 0.0045(8) 0.0059(8) 0.0058(8)
C8 0.0179(10) 0.0184(11) 0.0189(11) 0.0051(9) 0.0033(8) 0.0097(9)
C9 0.0255(12) 0.0280(13) 0.0309(13) 0.0114(10) 0.0106(10) 0.0186(10)
C10 0.0317(13) 0.0165(11) 0.0290(13) 0.0052(10) 0.0150(10) 0.0133(10)
C11 0.0223(11) 0.0157(11) 0.0182(11) -0.0014(9) 0.0064(9) 0.0028(9)
C12 0.0161(10) 0.0153(10) 0.0162(10) 0.0032(8) 0.0045(8) 0.0046(8)
C13 0.0097(9) 0.0152(10) 0.0111(9) 0.0017(8) 0.0037(7) 0.0054(8)
C14 0.0159(10) 0.0141(10) 0.0172(10) 0.0038(8) 0.0035(8) 0.0069(8)
C15 0.0183(10) 0.0164(10) 0.0174(10) -0.0001(8) 0.0029(8) 0.0070(8)
C16 0.0152(10) 0.0243(11) 0.0131(10) -0.0001(9) 0.0025(8) 0.0061(9)
C17 0.0200(11) 0.0247(11) 0.0130(10) 0.0073(9) 0.0039(8) 0.0074(9)
C18 0.0161(10) 0.0159(10) 0.0156(10) 0.0054(8) 0.0049(8) 0.0052(8)
C19 0.0105(9) 0.0107(9) 0.0173(10) 0.0055(8) 0.0038(7) 0.0036(7)
C20 0.0157(10) 0.0190(11) 0.0213(11) 0.0005(9) 0.0040(8) 0.0069(9)
C21 0.0159(11) 0.0227(12) 0.0376(14) 0.0053(10) 0.0075(10) 0.0122(9)
C22 0.0152(11) 0.0312(13) 0.0357(14) 0.0175(11) 0.0049(9) 0.0134(10)
C23 0.0155(10) 0.0318(13) 0.0190(11) 0.0125(10) 0.0026(8) 0.0087(9)
C24 0.0142(10) 0.0195(11) 0.0180(10) 0.0076(8) 0.0061(8) 0.0078(8)
C25 0.0094(9) 0.0110(9) 0.0177(10) 0.0051(8) 0.0029(7) 0.0038(7)
C26 0.0159(10) 0.0144(10) 0.0149(10) 0.0044(8) 0.0045(8) 0.0079(8)
C27 0.0163(10) 0.0138(10) 0.0179(10) -0.0003(8) -0.0004(8) 0.0045(8)
C28 0.0161(10) 0.0133(10) 0.0267(12) 0.0091(9) 0.0051(9) 0.0047(8)
C29 0.0160(10) 0.0165(10) 0.0244(11) 0.0102(9) 0.0062(8) 0.0070(8)
C30 0.0117(9) 0.0132(10) 0.0166(10) 0.0046(8) 0.0029(8) 0.0070(8)
C31 0.0151(10) 0.0174(10) 0.0185(10) 0.0096(8) 0.0060(8) 0.0091(8)
C32 0.0116(9) 0.0119(9) 0.0136(9) 0.0048(8) 0.0046(7) 0.0051(7)
C33 0.0115(9) 0.0126(9) 0.0128(9) 0.0058(8) 0.0023(7) 0.0058(8)
N1 0.0096(8) 0.0095(8) 0.0129(8) 0.0033(6) 0.0031(6) 0.0036(6)
O1 0.0182(8) 0.0232(8) 0.0122(7) 0.0031(6) 0.0016(6) 0.0000(6)
O2 0.0153(7) 0.0173(7) 0.0137(7) 0.0054(6) 0.0021(6) 0.0026(6)
O3 0.0217(8) 0.0431(11) 0.0144(8) 0.0068(8) 0.0050(6) -0.0037(8)
P1 0.0097(2) 0.0098(2) 0.0101(2) 0.00260(19) 0.00169(18) 0.00405(19)
P2 0.0095(2) 0.0095(2) 0.0098(2) 0.00232(19) 0.00216(18) 0.00393(19)
Cl1 0.0195(2) 0.0106(2) 0.0178(2) 0.00521(19) 0.00620(19) 0.00567(19)
Cl2 0.0126(2) 0.0161(2) 0.0196(2) 0.0073(2) 0.00658(19) 0.00436(19)
Pd1 0.00950(8) 0.00847(8) 0.00914(8) 0.00227(6) 0.00195(6) 0.00286(6)
C41 0.0401(18) 0.0351(17) 0.102(3) 0.0380(19) -0.0031(18) 0.0063(14)
O41 0.0450(11) 0.0285(10) 0.0427(11) 0.0139(9) -0.0049(9) 0.0198(9)

loop_
_atom_type_symbol
_atom_type_description
_atom_type_scat_dispersion_real
_atom_type_scat_dispersion_imag
_atom_type_scat_source
C C 0.0033 0.0016 'International Tables Vol C Tables 4.2.6.8 and 6.1.1.4'
H H 0.0000 0.0000 'International Tables Vol C Tables 4.2.6.8 and 6.1.1.4'
N N 0.0061 0.0033 'International Tables Vol C Tables 4.2.6.8 and 6.1.1.4'
O O 0.0106 0.0060 'International Tables Vol C Tables 4.2.6.8 and 6.1.1.4'
P P 0.1023 0.0942 'International Tables Vol C Tables 4.2.6.8 and 6.1.1.4'
Cl Cl 0.1484 0.1585 'International Tables Vol C Tables 4.2.6.8 and 6.1.1.4'
Pd Pd -0.9988 1.0072 'International Tables Vol C Tables 4.2.6.8 and 6.1.1.4'

loop_
_geom_angle_atom_site_label_1
_geom_angle_atom_site_label_2
_geom_angle_atom_site_label_3
_geom_angle
_geom_angle_site_symmetry_1
_geom_angle_site_symmetry_3
_geom_angle_publ_flag
C2 C1 C6 119.22(19) . . ?
C2 C1 P1 122.49(16) . . ?
C6 C1 P1 118.23(16) . . ?
C1 C2 H2 120.1 . . ?
C1 C2 C3 119.8(2) . . ?
H2 C2 C3 120.1 . . ?
C2 C3 H3 119.7 . . ?
C2 C3 C4 120.6(2) . . ?
H3 C3 C4 119.7 . . ?
C3 C4 H4 120.0 . . ?
C3 C4 C5 120.1(2) . . ?
H4 C4 C5 120.0 . . ?
C4 C5 H5 119.9 . . ?
C4 C5 C6 120.2(2) . . ?
H5 C5 C6 119.9 . . ?
C1 C6 C5 120.1(2) . . ?
C1 C6 H6 119.9 . . ?
C5 C6 H6 119.9 . . ?
C8 C7 C12 119.83(18) . . ?
C8 C7 P1 120.11(15) . . ?
C12 C7 P1 120.01(15) . . ?
C7 C8 H8 120.1 . . ?
C7 C8 C9 119.8(2) . . ?
H8 C8 C9 120.1 . . ?
C8 C9 H9 119.9 . . ?
C8 C9 C10 120.3(2) . . ?
H9 C9 C10 119.9 . . ?
C9 C10 H10 119.9 . . ?
C9 C10 C11 120.2(2) . . ?
H10 C10 C11 119.9 . . ?
C10 C11 H11 120.0 . . ?
C10 C11 C12 120.0(2) . . ?
H11 C11 C12 120.0 . . ?
C7 C12 C11 119.9(2) . . ?
C7 C12 H12 120.0 . . ?
C11 C12 H12 120.0 . . ?
C14 C13 C18 119.44(18) . . ?
C14 C13 P2 120.22(15) . . ?
C18 C13 P2 120.31(15) . . ?
C13 C14 H14 120.2 . . ?
C13 C14 C15 119.6(2) . . ?
H14 C14 C15 120.2 . . ?
C14 C15 H15 119.8 . . ?
C14 C15 C16 120.4(2) . . ?
H15 C15 C16 119.8 . . ?
C15 C16 H16 119.9 . . ?
C15 C16 C17 120.29(19) . . ?
H16 C16 C17 119.9 . . ?
C16 C17 H17 120.0 . . ?
C16 C17 C18 120.1(2) . . ?
H17 C17 C18 120.0 . . ?
C13 C18 C17 120.2(2) . . ?
C13 C18 H18 119.9 . . ?
C17 C18 H18 119.9 . . ?
C20 C19 C24 119.41(19) . . ?
C20 C19 P2 123.25(16) . . ?
C24 C19 P2 117.23(15) . . ?
C19 C20 H20 120.0 . . ?
C19 C20 C21 119.9(2) . . ?
H20 C20 C21 120.0 . . ?
C20 C21 H21 119.9 . . ?
C20 C21 C22 120.1(2) . . ?
H21 C21 C22 119.9 . . ?
C21 C22 H22 120.0 . . ?
C21 C22 C23 119.9(2) . . ?
H22 C22 C23 120.0 . . ?
C22 C23 H23 119.8 . . ?
C22 C23 C24 120.4(2) . . ?
H23 C23 C24 119.8 . . ?
C19 C24 C23 120.2(2) . . ?
C19 C24 H24 119.9 . . ?
C23 C24 H24 119.9 . . ?
C26 C25 C30 118.67(18) . . ?
C26 C25 N1 114.33(17) . . ?
C30 C25 N1 126.99(18) . . ?
C25 C26 C27 121.27(19) . . ?
C25 C26 O1 120.98(18) . . ?
C27 C26 O1 117.76(18) . . ?
C26 C27 H27 120.3 . . ?
C26 C27 C28 119.42(19) . . ?
H27 C27 C28 120.3 . . ?
C27 C28 H28 119.7 . . ?
C27 C28 C29 120.6(2) . . ?
H28 C28 C29 119.7 . . ?
C28 C29 H29 119.6 . . ?
C28 C29 C30 120.8(2) . . ?
H29 C29 C30 119.6 . . ?
C25 C30 C29 119.29(19) . . ?
C25 C30 C31 122.56(18) . . ?
C29 C30 C31 118.15(18) . . ?
C30 C31 O2 125.62(18) . . ?
C30 C31 O3 112.01(17) . . ?
O2 C31 O3 122.36(19) . . ?
H32A C32 H32B 107.7 . . ?
H32A C32 N1 108.8 . . ?
H32A C32 P1 108.8 . . ?
H32B C32 N1 108.8 . . ?
H32B C32 P1 108.8 . . ?
N1 C32 P1 113.64(13) . . ?
H33A C33 H33B 107.9 . . ?
H33A C33 N1 109.2 . . ?
H33A C33 P2 109.2 . . ?
H33B C33 N1 109.2 . . ?
H33B C33 P2 109.2 . . ?
N1 C33 P2 111.87(13) . . ?
C25 N1 C32 116.05(15) . . ?
C25 N1 C33 115.32(15) . . ?
C32 N1 C33 113.77(15) . . ?
C26 O1 H1 109.5 . . ?
C31 O3 H3A 109.5 . . ?
C1 P1 C7 107.66(9) . . ?
C1 P1 C32 106.48(9) . . ?
C1 P1 Pd1 110.19(7) . . ?
C7 P1 C32 100.24(9) . . ?
C7 P1 Pd1 116.54(7) . . ?
C32 P1 Pd1 114.83(6) . . ?
C13 P2 C19 108.00(9) . . ?
C13 P2 C33 105.53(9) . . ?
C13 P2 Pd1 111.31(7) . . ?
C19 P2 C33 99.33(9) . . ?
C19 P2 Pd1 115.08(7) . . ?
C33 P2 Pd1 116.50(7) . . ?
P1 Pd1 P2 91.586(18) . . ?
P1 Pd1 Cl1 91.507(18) . . ?
P1 Pd1 Cl2 175.974(18) . . ?
P2 Pd1 Cl1 175.772(18) . . ?
P2 Pd1 Cl2 87.378(18) . . ?
Cl1 Pd1 Cl2 89.339(18) . . ?
H41A C41 H41B 109.5 . . ?
H41A C41 H41C 109.5 . . ?
H41A C41 O41 109.5 . . ?
H41B C41 H41C 109.5 . . ?
H41B C41 O41 109.5 . . ?
H41C C41 O41 109.5 . . ?
C41 O41 H41 109.5 . . ?

loop_
_geom_bond_atom_site_label_1
_geom_bond_atom_site_label_2
_geom_bond_distance
_geom_bond_site_symmetry_2
_geom_bond_publ_flag
C1 C2 1.394(3) . ?
C1 C6 1.397(3) . ?
C1 P1 1.818(2) . ?
C2 H2 0.9500 . ?
C2 C3 1.393(3) . ?
C3 H3 0.9500 . ?
C3 C4 1.376(4) . ?
C4 H4 0.9500 . ?
C4 C5 1.380(4) . ?
C5 H5 0.9500 . ?
C5 C6 1.390(3) . ?
C6 H6 0.9500 . ?
C7 C8 1.399(3) . ?
C7 C12 1.395(3) . ?
C7 P1 1.815(2) . ?
C8 H8 0.9500 . ?
C8 C9 1.389(3) . ?
C9 H9 0.9500 . ?
C9 C10 1.385(3) . ?
C10 H10 0.9500 . ?
C10 C11 1.392(3) . ?
C11 H11 0.9500 . ?
C11 C12 1.390(3) . ?
C12 H12 0.9500 . ?
C13 C14 1.404(3) . ?
C13 C18 1.395(3) . ?
C13 P2 1.809(2) . ?
C14 H14 0.9500 . ?
C14 C15 1.390(3) . ?
C15 H15 0.9500 . ?
C15 C16 1.388(3) . ?
C16 H16 0.9500 . ?
C16 C17 1.379(3) . ?
C17 H17 0.9500 . ?
C17 C18 1.392(3) . ?
C18 H18 0.9500 . ?
C19 C20 1.394(3) . ?
C19 C24 1.394(3) . ?
C19 P2 1.812(2) . ?
C20 H20 0.9500 . ?
C20 C21 1.394(3) . ?
C21 H21 0.9500 . ?
C21 C22 1.386(3) . ?
C22 H22 0.9500 . ?
C22 C23 1.383(3) . ?
C23 H23 0.9500 . ?
C23 C24 1.383(3) . ?
C24 H24 0.9500 . ?
C25 C26 1.409(3) . ?
C25 C30 1.408(3) . ?
C25 N1 1.446(2) . ?
C26 C27 1.392(3) . ?
C26 O1 1.360(2) . ?
C27 H27 0.9500 . ?
C27 C28 1.384(3) . ?
C28 H28 0.9500 . ?
C28 C29 1.384(3) . ?
C29 H29 0.9500 . ?
C29 C30 1.405(3) . ?
C30 C31 1.495(3) . ?
C31 O2 1.209(2) . ?
C31 O3 1.336(3) . ?
C32 H32A 0.9900 . ?
C32 H32B 0.9900 . ?
C32 N1 1.463(2) . ?
C32 P1 1.8403(19) . ?
C33 H33A 0.9900 . ?
C33 H33B 0.9900 . ?
C33 N1 1.467(2) . ?
C33 P2 1.8427(19) . ?
O1 H1 0.8400 . ?
O3 H3A 0.8400 . ?
P1 Pd1 2.2529(5) . ?
P2 Pd1 2.2508(5) . ?
Cl1 Pd1 2.3605(5) . ?
Cl2 Pd1 2.3618(5) . ?
C41 H41A 0.9800 . ?
C41 H41B 0.9800 . ?
C41 H41C 0.9800 . ?
C41 O41 1.394(4) . ?
O41 H41 0.8400 . ?

loop_
_geom_hbond_atom_site_label_D
_geom_hbond_atom_site_label_H
_geom_hbond_atom_site_label_A
_geom_hbond_distance_DH
_geom_hbond_distance_HA
_geom_hbond_distance_DA
_geom_hbond_angle_DHA
_geom_hbond_site_symmetry_A
O1 H1 N1 0.84 2.23 2.709(2) 116.6 .
O3 H3A Cl2 0.84 2.35 3.1479(17) 158.3 2_777
O41 H41 Cl1 0.84 2.41 3.2518(18) 174.7 .
